data_4025254
loop_
_publ_author_name
'Arata Takahashi'
'Hikaru Yanai'
'Min Zhang'
'Takaaki Sonoda'
'Masaaki Mishima'
'Takeo Taguchi'

_publ_contact_author_address
;
School of Pharmacy, Tokyo University of Pharmacy and Life Sciences,
1432-1 Horinouchi Hachioji, Tokyo, 192-0392, Japan
;
_publ_contact_author_email yanai@ps.toyaku.ac.jp
_publ_contact_author_name 'Hikaru Yanai'
_publ_section_title
;
 Highly Effective Vinylogous Mukaiyama-Michael Reaction Catalyzed by Silyl
 Methide Species Generated from
 1,1,3,3-Tetrakis(trifluoromethanesulfonyl)propane
;
_journal_name_full 'Journal of Organic Chemistry'
_journal_page_first 1259
_journal_page_last 1265
_journal_paper_doi 10.1021/jo902641g
_journal_volume 75
_journal_year 2010
_chemical_formula_moiety 'C15 H21 Br O3'
_chemical_formula_sum 'C15 H21 Br O3'
_chemical_formula_weight 329.23
_chemical_name_systematic
; 
(S*)-3-bromo-5-((R*)-1-cyclohexyl-3-oxobutyl)-5-methyl-5H-furan-2-one
;
_space_group_IT_number 29
_symmetry_cell_setting orthorhombic
_symmetry_space_group_name_Hall 'P 2c -2ac'
_symmetry_space_group_name_H-M 'P c a 21'
_atom_sites_solution_hydrogens geom
_atom_sites_solution_primary direct
_atom_sites_solution_secondary difmap
_audit_creation_date '01 April 2009'
_audit_creation_method SHELXL-97
_cell_angle_alpha 90.00
_cell_angle_beta 90.00
_cell_angle_gamma 90.00
_cell_formula_units_Z 4
_cell_length_a 20.354(6)
_cell_length_b 10.517(3)
_cell_length_c 7.131(2)
_cell_measurement_reflns_used 7373
_cell_measurement_temperature 90
_cell_measurement_theta_max 27.76
_cell_measurement_theta_min 2.18
_cell_volume 1526.5(8)
_computing_cell_refinement 'APEX2 (Bruker AXS, 2006)'
_computing_data_collection 'APEX2 (Bruker AXS, 2006)'
_computing_data_reduction 'SAINT (Bruker AXS, 2004)'
_computing_molecular_graphics 'XSHEL (Bruker AXS,2002)'
_computing_publication_material 'XCIF (Bruker AXS, 2001)'
_computing_structure_refinement 'SHELXL-97 (Sheldrick, 1997)'
_computing_structure_solution 'SHELXS-97 (Sheldrick, 1997)'
_diffrn_ambient_temperature 90
_diffrn_detector_area_resol_mean 8.333
_diffrn_measured_fraction_theta_full 0.994
_diffrn_measured_fraction_theta_max 0.994
_diffrn_measurement_device_type 'Bruker APEXII CCD area detector'
_diffrn_measurement_method 'phi and omega scans'
_diffrn_radiation_monochromator 'Bruker Helios multilayer confocal mirror'
_diffrn_radiation_source 'Bruker TXS fine-focus rotating anode'
_diffrn_radiation_type MoK\a
_diffrn_radiation_wavelength 0.71073
_diffrn_reflns_av_R_equivalents 0.0386
_diffrn_reflns_av_sigmaI/netI 0.0306
_diffrn_reflns_limit_h_max 26
_diffrn_reflns_limit_h_min -26
_diffrn_reflns_limit_k_max 13
_diffrn_reflns_limit_k_min -13
_diffrn_reflns_limit_l_max 9
_diffrn_reflns_limit_l_min -9
_diffrn_reflns_number 16690
_diffrn_reflns_theta_full 27.81
_diffrn_reflns_theta_max 27.81
_diffrn_reflns_theta_min 1.94
_exptl_absorpt_coefficient_mu 2.695
_exptl_absorpt_correction_T_max 0.8770
_exptl_absorpt_correction_T_min 0.5191
_exptl_absorpt_correction_type numerical
_exptl_absorpt_process_details
;
Crystal Faces plugin in Bruker APEX2 software
;
_exptl_crystal_colour COLORLESS
_exptl_crystal_density_diffrn 1.433
_exptl_crystal_density_method 'not measured'
_exptl_crystal_description PLATE
_exptl_crystal_F_000 680
_exptl_crystal_size_max 0.28
_exptl_crystal_size_mid 0.20
_exptl_crystal_size_min 0.05
_refine_diff_density_max 0.698
_refine_diff_density_min -0.318
_refine_diff_density_rms 0.061
_refine_ls_abs_structure_details 'Flack H D (1983), Acta Cryst. A39, 876-881'
_refine_ls_abs_structure_Flack 0.364(7)
_refine_ls_extinction_method none
_refine_ls_goodness_of_fit_ref 1.036
_refine_ls_hydrogen_treatment constr
_refine_ls_matrix_type full
_refine_ls_number_parameters 175
_refine_ls_number_reflns 3579
_refine_ls_number_restraints 1
_refine_ls_restrained_S_all 1.036
_refine_ls_R_factor_all 0.0306
_refine_ls_R_factor_gt 0.0259
_refine_ls_shift/su_max 0.000
_refine_ls_shift/su_mean 0.000
_refine_ls_structure_factor_coef Fsqd
_refine_ls_weighting_details 'calc w=1/[\s^2^(Fo^2^)+(0.0382P)^2^+0.2087P] where P=(Fo^2^+2Fc^2^)/3'
_refine_ls_weighting_scheme calc
_refine_ls_wR_factor_gt 0.0625
_refine_ls_wR_factor_ref 0.0646
_reflns_number_gt 3298
_reflns_number_total 3579
_reflns_threshold_expression >2sigma(I)
_cod_data_source_file jo902641g_si_007.cif
_cod_data_source_block anti-3if
_cod_original_cell_volume 1526.3(8)
_cod_original_sg_symbol_Hall 'P 2c -2ac '
_cod_original_sg_symbol_H-M 'P c a 21 '
_cod_database_code 4025254

loop_
_symmetry_equiv_pos_as_xyz
'x, y, z'
'-x, -y, z+1/2'
'-x+1/2, y, z+1/2'
'x+1/2, -y, z'

loop_
_atom_site_label
_atom_site_type_symbol
_atom_site_fract_x
_atom_site_fract_y
_atom_site_fract_z
_atom_site_U_iso_or_equiv
_atom_site_adp_type
_atom_site_occupancy
_atom_site_symmetry_multiplicity
_atom_site_calc_flag
_atom_site_refinement_flags
_atom_site_disorder_assembly
_atom_site_disorder_group
Br1 Br 0.159070(10) 1.319182(17) 0.49523(5) 0.02571(7) Uani 1 1 d . . .
C1 C 0.16175(10) 1.1451(2) 0.5396(3) 0.0171(5) Uani 1 1 d . . .
C2 C 0.11555(9) 1.05837(18) 0.5136(3) 0.0156(4) Uani 1 1 d . . .
H2 H 0.0728 1.0750 0.4659 0.019 Uiso 1 1 calc R . .
C3 C 0.14081(10) 0.9293(2) 0.5709(3) 0.0152(4) Uani 1 1 d . . .
C4 C 0.09964(10) 0.87579(18) 0.7371(3) 0.0150(4) Uani 1 1 d . . .
H4 H 0.0530 0.8748 0.6926 0.018 Uiso 1 1 calc R . .
C5 C 0.11588(11) 0.73739(19) 0.7919(3) 0.0184(4) Uani 1 1 d . . .
H5 H 0.1146 0.6863 0.6736 0.022 Uiso 1 1 calc R . .
C6 C 0.18444(11) 0.7193(2) 0.8761(3) 0.0214(4) Uani 1 1 d . . .
H6A H 0.2179 0.7477 0.7844 0.026 Uiso 1 1 calc R . .
H6B H 0.1887 0.7729 0.9896 0.026 Uiso 1 1 calc R . .
C7 C 0.19730(13) 0.5804(2) 0.9282(3) 0.0286(5) Uani 1 1 d . . .
H7A H 0.1987 0.5285 0.8124 0.034 Uiso 1 1 calc R . .
H7B H 0.2407 0.5737 0.9903 0.034 Uiso 1 1 calc R . .
C8 C 0.14482(15) 0.5281(2) 1.0578(4) 0.0335(6) Uani 1 1 d . . .
H8A H 0.1463 0.5739 1.1790 0.040 Uiso 1 1 calc R . .
H8B H 0.1534 0.4370 1.0824 0.040 Uiso 1 1 calc R . .
C9 C 0.22193(10) 1.0832(2) 0.6108(3) 0.0181(4) Uani 1 1 d . . .
C10 C 0.14623(10) 0.8405(2) 0.4042(3) 0.0189(4) Uani 1 1 d . . .
H10A H 0.1696 0.8835 0.3022 0.028 Uiso 1 1 calc R . .
H10B H 0.1021 0.8167 0.3617 0.028 Uiso 1 1 calc R . .
H10C H 0.1704 0.7639 0.4409 0.028 Uiso 1 1 calc R . .
C11 C 0.10127(10) 0.96805(19) 0.9043(3) 0.0160(4) Uani 1 1 d . . .
H11A H 0.0902 0.9203 1.0197 0.019 Uiso 1 1 calc R . .
H11B H 0.1466 1.0007 0.9187 0.019 Uiso 1 1 calc R . .
C12 C 0.05504(10) 1.07957(19) 0.8870(3) 0.0167(4) Uani 1 1 d . . .
C13 C 0.07345(10) 1.19645(17) 0.9951(5) 0.0238(4) Uani 1 1 d . . .
H13A H 0.1125 1.2353 0.9386 0.036 Uiso 1 1 calc R . .
H13B H 0.0830 1.1733 1.1254 0.036 Uiso 1 1 calc R . .
H13C H 0.0369 1.2572 0.9920 0.036 Uiso 1 1 calc R . .
C14 C 0.07695(13) 0.5433(2) 0.9703(4) 0.0312(5) Uani 1 1 d . . .
H14A H 0.0432 0.5122 1.0592 0.037 Uiso 1 1 calc R . .
H14B H 0.0743 0.4910 0.8551 0.037 Uiso 1 1 calc R . .
C15 C 0.06279(12) 0.68262(19) 0.9212(4) 0.0244(5) Uani 1 1 d . . .
H15A H 0.0195 0.6887 0.8585 0.029 Uiso 1 1 calc R . .
H15B H 0.0608 0.7334 1.0379 0.029 Uiso 1 1 calc R . .
O1 O 0.27490(7) 1.12748(15) 0.6451(2) 0.0245(3) Uani 1 1 d . . .
O2 O 0.20821(7) 0.95811(13) 0.6333(2) 0.0177(3) Uani 1 1 d . . .
O3 O 0.00482(7) 1.07424(15) 0.7951(2) 0.0212(3) Uani 1 1 d . . .

loop_
_atom_site_aniso_label
_atom_site_aniso_U_11
_atom_site_aniso_U_22
_atom_site_aniso_U_33
_atom_site_aniso_U_23
_atom_site_aniso_U_13
_atom_site_aniso_U_12
Br1 0.03543(12) 0.01702(10) 0.02469(10) 0.00244(12) 0.00148(13) -0.00342(8)
C1 0.0212(10) 0.0167(9) 0.0134(12) 0.0026(7) 0.0021(7) -0.0008(7)
C2 0.0165(8) 0.0198(9) 0.0106(9) 0.0008(8) 0.0016(8) 0.0008(7)
C3 0.0114(9) 0.0200(11) 0.0141(8) 0.0024(8) -0.0020(7) -0.0025(8)
C4 0.0165(10) 0.0158(9) 0.0129(8) 0.0011(7) -0.0016(7) -0.0020(8)
C5 0.0246(11) 0.0155(10) 0.0151(9) -0.0002(8) -0.0012(8) -0.0021(8)
C6 0.0273(11) 0.0168(10) 0.0201(10) 0.0009(9) -0.0051(9) 0.0018(9)
C7 0.0404(14) 0.0170(10) 0.0282(11) 0.0004(9) -0.0105(10) 0.0042(10)
C8 0.0606(18) 0.0159(11) 0.0240(11) 0.0033(9) -0.0076(11) -0.0006(11)
C9 0.0179(10) 0.0234(10) 0.0131(9) -0.0015(8) 0.0028(8) -0.0010(8)
C10 0.0187(10) 0.0218(11) 0.0163(11) -0.0003(8) 0.0005(8) -0.0001(8)
C11 0.0162(9) 0.0169(10) 0.0150(10) -0.0011(8) -0.0001(7) 0.0003(8)
C12 0.0160(10) 0.0191(10) 0.0150(9) 0.0030(8) 0.0063(8) -0.0019(8)
C13 0.0268(9) 0.0184(9) 0.0262(9) -0.0016(12) -0.0002(15) 0.0027(7)
C14 0.0507(14) 0.0197(9) 0.0233(14) 0.0034(10) 0.0019(11) -0.0096(9)
C15 0.0307(13) 0.0202(11) 0.0223(10) 0.0006(9) 0.0028(9) -0.0055(9)
O1 0.0180(8) 0.0325(9) 0.0231(8) -0.0017(7) -0.0011(6) -0.0072(7)
O2 0.0125(7) 0.0228(7) 0.0179(7) 0.0016(6) -0.0020(6) -0.0019(5)
O3 0.0141(7) 0.0285(8) 0.0211(7) 0.0002(6) 0.0005(6) 0.0012(6)

loop_
_atom_type_symbol
_atom_type_description
_atom_type_scat_dispersion_real
_atom_type_scat_dispersion_imag
_atom_type_scat_source
C C 0.0033 0.0016 'International Tables Vol C Tables 4.2.6.8 and 6.1.1.4'
H H 0.0000 0.0000 'International Tables Vol C Tables 4.2.6.8 and 6.1.1.4'
O O 0.0106 0.0060 'International Tables Vol C Tables 4.2.6.8 and 6.1.1.4'
Br Br -0.2901 2.4595 'International Tables Vol C Tables 4.2.6.8 and 6.1.1.4'

loop_
_geom_angle_atom_site_label_1
_geom_angle_atom_site_label_2
_geom_angle_atom_site_label_3
_geom_angle
_geom_angle_site_symmetry_1
_geom_angle_site_symmetry_3
_geom_angle_publ_flag
C2 C1 C9 109.51(19) . . ?
C2 C1 Br1 129.35(16) . . ?
C9 C1 Br1 121.13(15) . . ?
C1 C2 C3 109.87(18) . . ?
C1 C2 H2 125.1 . . ?
C3 C2 H2 125.1 . . ?
O2 C3 C2 102.37(15) . . ?
O2 C3 C10 107.21(16) . . ?
C2 C3 C10 111.51(17) . . ?
O2 C3 C4 110.23(15) . . ?
C2 C3 C4 110.37(17) . . ?
C10 C3 C4 114.42(17) . . ?
C11 C4 C5 113.23(16) . . ?
C11 C4 C3 110.52(16) . . ?
C5 C4 C3 114.73(17) . . ?
C11 C4 H4 105.9 . . ?
C5 C4 H4 105.9 . . ?
C3 C4 H4 105.9 . . ?
C6 C5 C15 111.09(18) . . ?
C6 C5 C4 114.31(17) . . ?
C15 C5 C4 110.83(17) . . ?
C6 C5 H5 106.7 . . ?
C15 C5 H5 106.7 . . ?
C4 C5 H5 106.7 . . ?
C7 C6 C5 111.69(19) . . ?
C7 C6 H6A 109.3 . . ?
C5 C6 H6A 109.3 . . ?
C7 C6 H6B 109.3 . . ?
C5 C6 H6B 109.3 . . ?
H6A C6 H6B 107.9 . . ?
C8 C7 C6 111.9(2) . . ?
C8 C7 H7A 109.2 . . ?
C6 C7 H7A 109.2 . . ?
C8 C7 H7B 109.2 . . ?
C6 C7 H7B 109.2 . . ?
H7A C7 H7B 107.9 . . ?
C7 C8 C14 110.5(2) . . ?
C7 C8 H8A 109.5 . . ?
C14 C8 H8A 109.5 . . ?
C7 C8 H8B 109.5 . . ?
C14 C8 H8B 109.5 . . ?
H8A C8 H8B 108.1 . . ?
O1 C9 O2 122.6(2) . . ?
O1 C9 C1 130.1(2) . . ?
O2 C9 C1 107.32(17) . . ?
C3 C10 H10A 109.5 . . ?
C3 C10 H10B 109.5 . . ?
H10A C10 H10B 109.5 . . ?
C3 C10 H10C 109.5 . . ?
H10A C10 H10C 109.5 . . ?
H10B C10 H10C 109.5 . . ?
C12 C11 C4 114.44(17) . . ?
C12 C11 H11A 108.6 . . ?
C4 C11 H11A 108.6 . . ?
C12 C11 H11B 108.6 . . ?
C4 C11 H11B 108.6 . . ?
H11A C11 H11B 107.6 . . ?
O3 C12 C13 121.70(19) . . ?
O3 C12 C11 122.19(19) . . ?
C13 C12 C11 116.09(18) . . ?
C12 C13 H13A 109.5 . . ?
C12 C13 H13B 109.5 . . ?
H13A C13 H13B 109.5 . . ?
C12 C13 H13C 109.5 . . ?
H13A C13 H13C 109.5 . . ?
H13B C13 H13C 109.5 . . ?
C8 C14 C15 111.34(19) . . ?
C8 C14 H14A 109.4 . . ?
C15 C14 H14A 109.4 . . ?
C8 C14 H14B 109.4 . . ?
C15 C14 H14B 109.4 . . ?
H14A C14 H14B 108.0 . . ?
C5 C15 C14 111.3(2) . . ?
C5 C15 H15A 109.4 . . ?
C14 C15 H15A 109.4 . . ?
C5 C15 H15B 109.4 . . ?
C14 C15 H15B 109.4 . . ?
H15A C15 H15B 108.0 . . ?
C9 O2 C3 110.86(15) . . ?

loop_
_geom_bond_atom_site_label_1
_geom_bond_atom_site_label_2
_geom_bond_distance
_geom_bond_site_symmetry_2
_geom_bond_publ_flag
Br1 C1 1.859(2) . ?
C1 C2 1.323(3) . ?
C1 C9 1.477(3) . ?
C2 C3 1.508(3) . ?
C2 H2 0.9500 . ?
C3 O2 1.474(2) . ?
C3 C10 1.516(3) . ?
C3 C4 1.556(3) . ?
C4 C11 1.538(3) . ?
C4 C5 1.543(3) . ?
C4 H4 1.0000 . ?
C5 C6 1.531(3) . ?
C5 C15 1.533(3) . ?
C5 H5 1.0000 . ?
C6 C7 1.530(3) . ?
C6 H6A 0.9900 . ?
C6 H6B 0.9900 . ?
C7 C8 1.516(4) . ?
C7 H7A 0.9900 . ?
C7 H7B 0.9900 . ?
C8 C14 1.524(4) . ?
C8 H8A 0.9900 . ?
C8 H8B 0.9900 . ?
C9 O1 1.200(2) . ?
C9 O2 1.354(3) . ?
C10 H10A 0.9800 . ?
C10 H10B 0.9800 . ?
C10 H10C 0.9800 . ?
C11 C12 1.509(3) . ?
C11 H11A 0.9900 . ?
C11 H11B 0.9900 . ?
C12 O3 1.215(3) . ?
C12 C13 1.498(3) . ?
C13 H13A 0.9800 . ?
C13 H13B 0.9800 . ?
C13 H13C 0.9800 . ?
C14 C15 1.534(3) . ?
C14 H14A 0.9900 . ?
C14 H14B 0.9900 . ?
C15 H15A 0.9900 . ?
C15 H15B 0.9900 . ?
